data_7245467
loop_
_publ_author_name
'Zhang, Chunyan'
'Liang, Qianqian'
'Yang, Wei'
'Zhang, Guohui'
'Hu, Maolin'
'Zhang, Guoying'

_publ_section_title
;
 Nickel(i)-catalyzed (de)hydrogenative coupling of amines and alkyl
 heteroarenes with alcohols
;
_journal_issue 19
_journal_name_full 'Green Chemistry'
_journal_page_first 7368
_journal_page_last 7375
_journal_paper_doi 10.1039/D2GC02206K
_journal_volume 24
_journal_year 2022
_chemical_formula_moiety '2(Br), C36 H30 N10 Ni O2'
_chemical_formula_sum 'C36 H30 Br2 N10 Ni O2'
_chemical_formula_weight 853.23
_space_group_crystal_system tetragonal
_space_group_IT_number 142
_space_group_name_Hall '-I 4bd 2c'
_space_group_name_H-M_alt 'I 41/a c d :2'
_atom_sites_solution_hydrogens geom
_atom_sites_solution_primary direct
_audit_creation_date 2020-07-04
_audit_creation_method
;
Olex2 1.3
(compiled 2020.06.28 svn.raecde09e for OlexSys, GUI svn.r6132)
;
_audit_update_record
;
2022-06-06 deposited with the CCDC.	2022-09-05 downloaded from the CCDC.
;
_cell_angle_alpha 90
_cell_angle_beta 90
_cell_angle_gamma 90
_cell_formula_units_Z 16
_cell_length_a 17.2287(5)
_cell_length_b 17.2287(5)
_cell_length_c 50.201(3)
_cell_measurement_reflns_used 5182
_cell_measurement_temperature 100.0(2)
_cell_measurement_theta_max 24.3380
_cell_measurement_theta_min 2.3600
_cell_volume 14901.1(11)
_computing_cell_refinement 'CrysAlisPro 1.171.38.43f (Rigaku OD, 2015)'
_computing_data_collection 'CrysAlisPro 1.171.38.43f (Rigaku OD, 2015)'
_computing_data_reduction 'CrysAlisPro 1.171.38.43f (Rigaku OD, 2015)'
_computing_molecular_graphics 'Olex2 1.3 (Dolomanov et al., 2009)'
_computing_publication_material 'Olex2 1.3 (Dolomanov et al., 2009)'
_computing_structure_refinement 'SHELXL 2018/3 (Sheldrick, 2015)'
_computing_structure_solution 'SHELXS  (Sheldrick, 2008)'
_diffrn_ambient_environment N~2~
_diffrn_ambient_temperature 100.0(2)
_diffrn_detector 'CCD plate'
_diffrn_detector_area_resol_mean 10.5368
_diffrn_detector_type AtlasS2
_diffrn_measured_fraction_theta_full 0.999
_diffrn_measured_fraction_theta_max 0.999
_diffrn_measurement_details
;
List of Runs (angles in degrees, time in seconds):

  # Type    Start    End  Width  t~exp~   \w     \q     \k     \f   Frames
#--------------------------------------------------------------------------
  1  \w    -84.00 -15.00   0.75    5.00    --  -11.59 -37.00 -30.00   92
  2  \w     51.00  87.00   0.75    5.00    --   11.74-178.00-180.00   48
;
_diffrn_measurement_device 'four-circle diffractometer'
_diffrn_measurement_device_type 'SuperNova, Dual, Cu at zero, AtlasS2'
_diffrn_measurement_method '\w scans'
_diffrn_orient_matrix_type 'CrysAlisPro convention (1999,Acta A55,543-557)'
_diffrn_orient_matrix_UB_11 -0.0398750000
_diffrn_orient_matrix_UB_12 0.0074210000
_diffrn_orient_matrix_UB_13 0.0024493000
_diffrn_orient_matrix_UB_21 0.0025863000
_diffrn_orient_matrix_UB_22 0.0345907000
_diffrn_orient_matrix_UB_23 -0.0075876000
_diffrn_orient_matrix_UB_31 -0.0099750000
_diffrn_orient_matrix_UB_32 -0.0209730000
_diffrn_orient_matrix_UB_33 -0.0116701000
_diffrn_radiation_monochromator mirror
_diffrn_radiation_probe x-ray
_diffrn_radiation_type 'Mo K\a'
_diffrn_radiation_wavelength 0.71073
_diffrn_reflns_av_R_equivalents 0.0940
_diffrn_reflns_av_unetI/netI 0.0653
_diffrn_reflns_Laue_measured_fraction_full 0.999
_diffrn_reflns_Laue_measured_fraction_max 0.999
_diffrn_reflns_limit_h_max 20
_diffrn_reflns_limit_h_min -17
_diffrn_reflns_limit_k_max 13
_diffrn_reflns_limit_k_min -18
_diffrn_reflns_limit_l_max 54
_diffrn_reflns_limit_l_min -59
_diffrn_reflns_number 16361
_diffrn_reflns_point_group_measured_fraction_full 0.999
_diffrn_reflns_point_group_measured_fraction_max 0.999
_diffrn_reflns_theta_full 25.000
_diffrn_reflns_theta_max 25.000
_diffrn_reflns_theta_min 2.364
_diffrn_source 'micro-focus sealed X-ray tube'
_diffrn_source_type 'SuperNova (Mo) X-ray Source'
_exptl_absorpt_coefficient_mu 2.713
_exptl_absorpt_correction_T_max 1.00000
_exptl_absorpt_correction_T_min 0.44827
_exptl_absorpt_correction_type multi-scan
_exptl_absorpt_process_details
;
CrysAlisPro 1.171.38.43f (Rigaku Oxford Diffraction, 2015)
Empirical absorption correction using spherical harmonics,
 implemented in SCALE3 ABSPACK scaling algorithm.
;
_exptl_crystal_colour pink
_exptl_crystal_colour_primary pink
_exptl_crystal_density_diffrn 1.521
_exptl_crystal_description block
_exptl_crystal_F_000 6880
_exptl_crystal_size_max 0.13
_exptl_crystal_size_mid 0.12
_exptl_crystal_size_min 0.11
_refine_diff_density_max 1.588
_refine_diff_density_min -0.552
_refine_diff_density_rms 0.119
_refine_ls_extinction_method none
_refine_ls_goodness_of_fit_ref 1.049
_refine_ls_hydrogen_treatment constr
_refine_ls_matrix_type full
_refine_ls_number_parameters 236
_refine_ls_number_reflns 3292
_refine_ls_number_restraints 0
_refine_ls_restrained_S_all 1.049
_refine_ls_R_factor_all 0.1034
_refine_ls_R_factor_gt 0.0713
_refine_ls_shift/su_max 0.001
_refine_ls_shift/su_mean 0.000
_refine_ls_structure_factor_coef Fsqd
_refine_ls_weighting_details 'w=1/[\s^2^(Fo^2^)+(0.1104P)^2^+85.2121P] where P=(Fo^2^+2Fc^2^)/3'
_refine_ls_weighting_scheme calc
_refine_ls_wR_factor_gt 0.1898
_refine_ls_wR_factor_ref 0.2181
_reflns_Friedel_coverage 0.000
_reflns_number_gt 2300
_reflns_number_total 3292
_reflns_threshold_expression 'I > 2\s(I)'
_cod_data_source_file d2gc02206k2.cif
_cod_data_source_block zgy-1-1
_cod_depositor_comments 'Adding full bibliography for 7245467.cif.'
_cod_original_cell_volume 14901.0(12)
_cod_original_sg_symbol_H-M 'I 41/a c d'
_cod_database_code 7245467
_shelx_shelxl_version_number 2018/3
_shelx_space_group_comment
;
The symmetry employed for this shelxl refinement is uniquely defined
by the following loop, which should always be used as a source of
symmetry information in preference to the above space-group names.
They are only intended as comments.
;
_reflns_odcompleteness_completeness 99.86
_reflns_odcompleteness_iscentric 1
_reflns_odcompleteness_theta 26.32
_olex2_refinement_description
;
1. Fixed Uiso
 At 1.2 times of:
  All C(H) groups, All O(H,H) groups
2. Others
 Fixed Sof: Br1(0.5)
3.a Aromatic/amide H refined with riding coordinates:
 C1(H1), C4(H4), C14(H14), C2(H2), C18(H18), C3(H3), C17(H17), C16(H16),
 C15(H15), C9(H9), C10(H10), C12(H12), C11(H11)
3.b X=CH2 refined with riding coordinates:
 O1(H1A,H1B)
;
_olex2_submission_special_instructions 'No special instructions were received'
_oxdiff_exptl_absorpt_empirical_details
;
Empirical correction (ABSPACK) includes:
- Absorption correction using spherical harmonics
- Frame scaling
- Detector area scaling
;
_oxdiff_exptl_absorpt_empirical_full_max 1.423
_oxdiff_exptl_absorpt_empirical_full_min 0.688

loop_
_space_group_symop_operation_xyz
'x, y, z'
'-x+1/2, -y, z+1/2'
'-y+1/4, x+3/4, z+1/4'
'y+1/4, -x+1/4, z+3/4'
'-x+1/2, y, -z'
'x, -y, -z+1/2'
'y+1/4, x+3/4, -z+3/4'
'-y+1/4, -x+1/4, -z+1/4'
'x+1/2, y+1/2, z+1/2'
'-x+1, -y+1/2, z+1'
'-y+3/4, x+5/4, z+3/4'
'y+3/4, -x+3/4, z+5/4'
'-x+1, y+1/2, -z+1/2'
'x+1/2, -y+1/2, -z+1'
'y+3/4, x+5/4, -z+5/4'
'-y+3/4, -x+3/4, -z+3/4'
'-x, -y, -z'
'x-1/2, y, -z-1/2'
'y-1/4, -x-3/4, -z-1/4'
'-y-1/4, x-1/4, -z-3/4'
'x-1/2, -y, z'
'-x, y, z-1/2'
'-y-1/4, -x-3/4, z-3/4'
'y-1/4, x-1/4, z-1/4'
'-x+1/2, -y+1/2, -z+1/2'
'x, y+1/2, -z'
'y+1/4, -x-1/4, -z+1/4'
'-y+1/4, x+1/4, -z-1/4'
'x, -y+1/2, z+1/2'
'-x+1/2, y+1/2, z'
'-y+1/4, -x-1/4, z-1/4'
'y+1/4, x+1/4, z+1/4'

loop_
_atom_site_label
_atom_site_type_symbol
_atom_site_fract_x
_atom_site_fract_y
_atom_site_fract_z
_atom_site_U_iso_or_equiv
_atom_site_adp_type
_atom_site_occupancy
_atom_site_site_symmetry_order
_atom_site_calc_flag
_atom_site_refinement_flags_posn
_atom_site_refinement_flags_adp
_atom_site_refinement_flags_occupancy
_atom_site_disorder_assembly
_atom_site_disorder_group
Br2 Br 0.750000 0.84523(6) 0.500000 0.0499(4) Uani 1 2 d S T P . .
Ni1 Ni 0.500000 0.750000 0.52255(2) 0.0366(4) Uani 1 2 d S T P . .
Br1 Br 0.53959(11) 0.69381(9) 0.44169(3) 0.0621(5) Uani 0.5 1 d . . P . .
N1 N 0.4655(3) 0.8667(3) 0.52449(11) 0.0413(13) Uani 1 1 d . . . . .
N4 N 0.6749(3) 0.8386(3) 0.57320(11) 0.0390(13) Uani 1 1 d . . . . .
O1 O 0.5781(3) 0.7758(4) 0.49272(10) 0.0627(15) Uani 1 1 d . . . . .
H1A H 0.590230 0.738652 0.479942 0.075 Uiso 1 1 calc R U . . .
H1B H 0.601091 0.824567 0.492037 0.075 Uiso 1 1 calc R U . . .
N2 N 0.5789(3) 0.7933(3) 0.54933(11) 0.0353(12) Uani 1 1 d . . . . .
N5 N 0.6329(3) 0.9026(3) 0.56543(12) 0.0426(14) Uani 1 1 d . . . . .
C13 C 0.7417(4) 0.8438(4) 0.59039(14) 0.0388(15) Uani 1 1 d . . . . .
C7 C 0.6424(4) 0.7744(4) 0.56327(12) 0.0361(15) Uani 1 1 d . . . . .
C5 C 0.5130(4) 0.9133(4) 0.53855(13) 0.0384(15) Uani 1 1 d . . . . .
C1 C 0.4030(4) 0.9000(4) 0.51301(15) 0.0514(19) Uani 1 1 d . . . . .
H1 H 0.369202 0.868331 0.503471 0.062 Uiso 1 1 calc R U . . .
N3 N 0.6231(5) 0.6498(4) 0.58230(15) 0.076(2) Uani 1 1 d . . . . .
C6 C 0.5765(4) 0.8719(4) 0.55132(13) 0.0390(15) Uani 1 1 d . . . . .
C4 C 0.5007(4) 0.9930(4) 0.54052(14) 0.0503(18) Uani 1 1 d . . . . .
H4 H 0.535095 1.024719 0.549776 0.060 Uiso 1 1 calc R U . . .
C8 C 0.6722(4) 0.6951(4) 0.56859(16) 0.0511(19) Uani 1 1 d . . . . .
C14 C 0.7321(4) 0.8325(4) 0.61714(15) 0.0508(18) Uani 1 1 d . . . . .
H14 H 0.682935 0.823383 0.624127 0.061 Uiso 1 1 calc R U . . .
C2 C 0.3865(4) 0.9768(5) 0.51456(16) 0.056(2) Uani 1 1 d . . . . .
H2 H 0.342354 0.997027 0.506434 0.067 Uiso 1 1 calc R U . . .
C18 C 0.8128(4) 0.8574(4) 0.57942(17) 0.058(2) Uani 1 1 d . . . . .
H18 H 0.818107 0.864447 0.561145 0.070 Uiso 1 1 calc R U . . .
C3 C 0.4354(5) 1.0233(5) 0.52816(16) 0.058(2) Uani 1 1 d . . . . .
H3 H 0.425310 1.076256 0.529267 0.069 Uiso 1 1 calc R U . . .
C17 C 0.8778(5) 0.8605(5) 0.5961(2) 0.065(2) Uani 1 1 d . . . . .
H17 H 0.926814 0.870025 0.589077 0.078 Uiso 1 1 calc R U . . .
C16 C 0.8685(5) 0.8494(5) 0.6233(2) 0.065(2) Uani 1 1 d . . . . .
H16 H 0.911337 0.851888 0.634532 0.078 Uiso 1 1 calc R U . . .
C15 C 0.7961(5) 0.8348(5) 0.63370(17) 0.064(2) Uani 1 1 d . . . . .
H15 H 0.790269 0.826352 0.651885 0.077 Uiso 1 1 calc R U . . .
C9 C 0.7426(5) 0.6736(5) 0.5614(2) 0.088(4) Uani 1 1 d . . . . .
H9 H 0.775460 0.706744 0.552052 0.106 Uiso 1 1 calc R U . . .
C10 C 0.7658(7) 0.5973(7) 0.5685(4) 0.154(8) Uani 1 1 d . . . . .
H10 H 0.814527 0.579563 0.563329 0.185 Uiso 1 1 calc R U . . .
C12 C 0.6481(8) 0.5774(5) 0.5894(3) 0.118(5) Uani 1 1 d . . . . .
H12 H 0.615629 0.545423 0.599275 0.142 Uiso 1 1 calc R U . . .
C11 C 0.7197(10) 0.5512(7) 0.5822(4) 0.174(10) Uani 1 1 d . . . . .
H11 H 0.735780 0.501506 0.586838 0.208 Uiso 1 1 calc R U . . .

loop_
_atom_site_aniso_label
_atom_site_aniso_U_11
_atom_site_aniso_U_22
_atom_site_aniso_U_33
_atom_site_aniso_U_23
_atom_site_aniso_U_13
_atom_site_aniso_U_12
Br2 0.0334(5) 0.0504(6) 0.0660(7) 0.000 0.0051(5) 0.000
Ni1 0.0250(6) 0.0409(7) 0.0438(7) 0.000 0.000 0.0026(5)
Br1 0.0788(12) 0.0523(10) 0.0552(10) -0.0146(7) -0.0023(8) -0.0137(8)
N1 0.033(3) 0.043(3) 0.048(3) 0.015(3) 0.006(3) 0.002(2)
N4 0.040(3) 0.030(3) 0.047(3) -0.004(2) -0.002(3) 0.002(2)
O1 0.034(3) 0.104(4) 0.050(3) 0.003(3) 0.006(2) -0.008(3)
N2 0.030(3) 0.029(3) 0.047(3) -0.003(2) -0.004(2) 0.003(2)
N5 0.044(3) 0.029(3) 0.055(3) 0.002(3) 0.002(3) 0.005(2)
C13 0.036(4) 0.029(3) 0.052(4) -0.005(3) -0.002(3) -0.007(3)
C7 0.034(3) 0.031(3) 0.043(4) -0.007(3) -0.007(3) 0.006(3)
C5 0.039(4) 0.034(4) 0.042(4) 0.012(3) 0.010(3) 0.009(3)
C1 0.032(4) 0.062(5) 0.060(5) 0.028(4) 0.003(3) 0.009(3)
N3 0.102(6) 0.044(4) 0.083(5) -0.005(4) -0.038(5) 0.006(4)
C6 0.040(4) 0.033(3) 0.044(4) 0.000(3) -0.001(3) 0.002(3)
C4 0.060(5) 0.038(4) 0.053(4) 0.008(3) 0.019(4) 0.011(3)
C8 0.050(4) 0.026(4) 0.077(5) -0.014(4) -0.029(4) 0.006(3)
C14 0.049(4) 0.054(5) 0.050(4) -0.001(3) 0.000(4) -0.007(3)
C2 0.044(4) 0.062(5) 0.060(5) 0.028(4) 0.005(4) 0.018(4)
C18 0.048(5) 0.058(5) 0.068(5) -0.007(4) 0.000(4) -0.007(4)
C3 0.066(5) 0.047(4) 0.059(5) 0.027(4) 0.026(4) 0.025(4)
C17 0.043(4) 0.058(5) 0.094(7) -0.025(5) -0.003(5) 0.000(4)
C16 0.057(5) 0.049(5) 0.089(7) -0.015(4) -0.027(5) 0.006(4)
C15 0.064(6) 0.072(6) 0.058(5) 0.002(4) -0.016(4) -0.007(4)
C9 0.041(4) 0.047(5) 0.177(11) -0.047(6) -0.050(6) 0.015(4)
C10 0.084(8) 0.067(8) 0.31(2) -0.085(11) -0.126(12) 0.045(6)
C12 0.160(12) 0.030(5) 0.165(11) 0.002(6) -0.109(10) 0.000(6)
C11 0.158(14) 0.041(6) 0.32(2) -0.025(10) -0.187(16) 0.021(8)

loop_
_atom_type_symbol
_atom_type_description
_atom_type_scat_dispersion_real
_atom_type_scat_dispersion_imag
_atom_type_scat_source
C C 0.0033 0.0016 'International Tables Vol C Tables 4.2.6.8 and 6.1.1.4'
H H 0.0000 0.0000 'International Tables Vol C Tables 4.2.6.8 and 6.1.1.4'
Br Br -0.2901 2.4595 'International Tables Vol C Tables 4.2.6.8 and 6.1.1.4'
N N 0.0061 0.0033 'International Tables Vol C Tables 4.2.6.8 and 6.1.1.4'
Ni Ni 0.3393 1.1124 'International Tables Vol C Tables 4.2.6.8 and 6.1.1.4'
O O 0.0106 0.0060 'International Tables Vol C Tables 4.2.6.8 and 6.1.1.4'

loop_
_geom_angle_atom_site_label_1
_geom_angle_atom_site_label_2
_geom_angle_atom_site_label_3
_geom_angle
_geom_angle_site_symmetry_1
_geom_angle_site_symmetry_3
_geom_angle_publ_flag
N1 Ni1 N1 174.7(3) 10_564 . ?
O1 Ni1 N1 93.2(2) . 10_564 ?
O1 Ni1 N1 93.2(2) 10_564 . ?
O1 Ni1 N1 90.7(2) . . ?
O1 Ni1 N1 90.7(2) 10_564 10_564 ?
O1 Ni1 O1 86.8(3) 10_564 . ?
N2 Ni1 N1 97.5(2) 10_564 . ?
N2 Ni1 N1 79.0(2) 10_564 10_564 ?
N2 Ni1 N1 97.5(2) . 10_564 ?
N2 Ni1 N1 79.0(2) . . ?
N2 Ni1 O1 88.0(2) . . ?
N2 Ni1 O1 88.0(2) 10_564 10_564 ?
N2 Ni1 O1 170.6(2) . 10_564 ?
N2 Ni1 O1 170.6(2) 10_564 . ?
N2 Ni1 N2 98.2(3) 10_564 . ?
C5 N1 Ni1 115.1(4) . . ?
C5 N1 C1 117.1(6) . . ?
C1 N1 Ni1 127.8(5) . . ?
N5 N4 C13 122.7(5) . . ?
C7 N4 N5 109.8(5) . . ?
C7 N4 C13 127.5(5) . . ?
Ni1 O1 H1A 120.0 . . ?
Ni1 O1 H1B 120.0 . . ?
H1A O1 H1B 120.0 . . ?
C7 N2 Ni1 142.7(4) . . ?
C7 N2 C6 103.2(5) . . ?
C6 N2 Ni1 113.0(4) . . ?
C6 N5 N4 102.6(5) . . ?
C14 C13 N4 118.9(6) . . ?
C18 C13 N4 119.1(6) . . ?
C18 C13 C14 122.0(7) . . ?
N4 C7 N2 109.7(5) . . ?
N4 C7 C8 123.4(5) . . ?
N2 C7 C8 126.9(6) . . ?
N1 C5 C6 113.3(5) . . ?
N1 C5 C4 122.2(6) . . ?
C4 C5 C6 124.5(7) . . ?
N1 C1 H1 118.1 . . ?
N1 C1 C2 123.8(8) . . ?
C2 C1 H1 118.1 . . ?
C8 N3 C12 117.8(10) . . ?
N2 C6 C5 118.6(6) . . ?
N5 C6 N2 114.7(6) . . ?
N5 C6 C5 126.6(6) . . ?
C5 C4 H4 121.2 . . ?
C3 C4 C5 117.6(8) . . ?
C3 C4 H4 121.2 . . ?
N3 C8 C7 114.3(7) . . ?
C9 C8 C7 121.8(8) . . ?
C9 C8 N3 123.8(8) . . ?
C13 C14 H14 120.3 . . ?
C13 C14 C15 119.4(7) . . ?
C15 C14 H14 120.3 . . ?
C1 C2 H2 120.7 . . ?
C3 C2 C1 118.5(7) . . ?
C3 C2 H2 120.7 . . ?
C13 C18 H18 120.5 . . ?
C13 C18 C17 118.9(8) . . ?
C17 C18 H18 120.5 . . ?
C4 C3 H3 119.7 . . ?
C2 C3 C4 120.7(7) . . ?
C2 C3 H3 119.7 . . ?
C18 C17 H17 120.3 . . ?
C16 C17 C18 119.4(8) . . ?
C16 C17 H17 120.3 . . ?
C17 C16 H16 119.9 . . ?
C15 C16 C17 120.3(8) . . ?
C15 C16 H16 119.9 . . ?
C14 C15 H15 120.0 . . ?
C16 C15 C14 120.0(8) . . ?
C16 C15 H15 120.0 . . ?
C8 C9 H9 121.6 . . ?
C8 C9 C10 116.8(12) . . ?
C10 C9 H9 121.6 . . ?
C9 C10 H10 119.3 . . ?
C11 C10 C9 121.4(12) . . ?
C11 C10 H10 119.3 . . ?
N3 C12 H12 119.3 . . ?
N3 C12 C11 121.3(13) . . ?
C11 C12 H12 119.3 . . ?
C10 C11 C12 119.0(11) . . ?
C10 C11 H11 120.5 . . ?
C12 C11 H11 120.5 . . ?

loop_
_geom_bond_atom_site_label_1
_geom_bond_atom_site_label_2
_geom_bond_distance
_geom_bond_site_symmetry_2
_geom_bond_publ_flag
Ni1 N1 2.099(6) . ?
Ni1 N1 2.099(6) 10_564 ?
Ni1 O1 2.061(5) . ?
Ni1 O1 2.061(5) 10_564 ?
Ni1 N2 2.052(5) . ?
Ni1 N2 2.052(5) 10_564 ?
Br1 Br1 2.369(4) 10_564 ?
N1 C5 1.346(9) . ?
N1 C1 1.350(8) . ?
N4 N5 1.375(7) . ?
N4 C13 1.442(8) . ?
N4 C7 1.336(8) . ?
O1 H1A 0.9300 . ?
O1 H1B 0.9300 . ?
N2 C7 1.338(8) . ?
N2 C6 1.359(8) . ?
N5 C6 1.313(8) . ?
C13 C14 1.367(10) . ?
C13 C18 1.364(10) . ?
C7 C8 1.484(9) . ?
C5 C6 1.456(9) . ?
C5 C4 1.392(9) . ?
C1 H1 0.9300 . ?
C1 C2 1.357(11) . ?
N3 C8 1.341(11) . ?
N3 C12 1.366(11) . ?
C4 H4 0.9300 . ?
C4 C3 1.387(10) . ?
C8 C9 1.320(11) . ?
C14 H14 0.9300 . ?
C14 C15 1.382(11) . ?
C2 H2 0.9300 . ?
C2 C3 1.349(12) . ?
C18 H18 0.9300 . ?
C18 C17 1.400(11) . ?
C3 H3 0.9300 . ?
C17 H17 0.9300 . ?
C17 C16 1.386(13) . ?
C16 H16 0.9300 . ?
C16 C15 1.375(12) . ?
C15 H15 0.9300 . ?
C9 H9 0.9300 . ?
C9 C10 1.418(15) . ?
C10 H10 0.9300 . ?
C10 C11 1.32(2) . ?
C12 H12 0.9300 . ?
C12 C11 1.36(2) . ?
C11 H11 0.9300 . ?

loop_
_geom_torsion_atom_site_label_1
_geom_torsion_atom_site_label_2
_geom_torsion_atom_site_label_3
_geom_torsion_atom_site_label_4
_geom_torsion
_geom_torsion_site_symmetry_1
_geom_torsion_site_symmetry_2
_geom_torsion_site_symmetry_3
_geom_torsion_site_symmetry_4
_geom_torsion_publ_flag
Ni1 N1 C5 C6 -4.1(7) . . . . ?
Ni1 N1 C5 C4 176.3(5) . . . . ?
Ni1 N1 C1 C2 -177.6(5) . . . . ?
Ni1 N2 C7 N4 166.7(5) . . . . ?
Ni1 N2 C7 C8 -16.3(12) . . . . ?
Ni1 N2 C6 N5 -171.2(5) . . . . ?
Ni1 N2 C6 C5 10.1(7) . . . . ?
N1 C5 C6 N2 -4.0(9) . . . . ?
N1 C5 C6 N5 177.5(6) . . . . ?
N1 C5 C4 C3 2.3(10) . . . . ?
N1 C1 C2 C3 0.6(11) . . . . ?
N4 N5 C6 N2 -0.1(7) . . . . ?
N4 N5 C6 C5 178.5(6) . . . . ?
N4 C13 C14 C15 177.9(6) . . . . ?
N4 C13 C18 C17 -178.5(7) . . . . ?
N4 C7 C8 N3 115.6(7) . . . . ?
N4 C7 C8 C9 -61.4(11) . . . . ?
N2 C7 C8 N3 -61.1(10) . . . . ?
N2 C7 C8 C9 121.9(9) . . . . ?
N5 N4 C13 C14 95.3(8) . . . . ?
N5 N4 C13 C18 -86.7(8) . . . . ?
N5 N4 C7 N2 -0.9(7) . . . . ?
N5 N4 C7 C8 -178.1(6) . . . . ?
C13 N4 N5 C6 -177.2(6) . . . . ?
C13 N4 C7 N2 176.7(6) . . . . ?
C13 N4 C7 C8 -0.5(11) . . . . ?
C13 C14 C15 C16 1.0(12) . . . . ?
C13 C18 C17 C16 0.3(12) . . . . ?
C7 N4 N5 C6 0.6(7) . . . . ?
C7 N4 C13 C14 -82.1(9) . . . . ?
C7 N4 C13 C18 95.9(8) . . . . ?
C7 N2 C6 N5 -0.4(8) . . . . ?
C7 N2 C6 C5 -179.1(6) . . . . ?
C7 C8 C9 C10 177.5(9) . . . . ?
C5 N1 C1 C2 1.0(10) . . . . ?
C5 C4 C3 C2 -0.7(10) . . . . ?
C1 N1 C5 C6 177.0(6) . . . . ?
C1 N1 C5 C4 -2.5(9) . . . . ?
C1 C2 C3 C4 -0.7(11) . . . . ?
N3 C8 C9 C10 0.9(14) . . . . ?
N3 C12 C11 C10 1(2) . . . . ?
C6 N2 C7 N4 0.8(7) . . . . ?
C6 N2 C7 C8 177.9(7) . . . . ?
C6 C5 C4 C3 -177.1(6) . . . . ?
C4 C5 C6 N2 175.5(6) . . . . ?
C4 C5 C6 N5 -3.0(11) . . . . ?
C8 N3 C12 C11 -1.7(15) . . . . ?
C8 C9 C10 C11 -1.6(19) . . . . ?
C14 C13 C18 C17 -0.6(11) . . . . ?
C18 C13 C14 C15 -0.1(11) . . . . ?
C18 C17 C16 C15 0.6(13) . . . . ?
C17 C16 C15 C14 -1.2(13) . . . . ?
C9 C10 C11 C12 1(2) . . . . ?
C12 N3 C8 C7 -176.2(7) . . . . ?
C12 N3 C8 C9 0.7(12) . . . . ?
